data_8103516
loop_
_publ_author_name
'Wildner, M.'
'Andrut, M.'

_publ_section_title
;
 Crystal structure, electronic absorption spectra, and crystal field
 superposition model analysis of Li2 Co3 (Se O3)4
;
_journal_name_full 'Zeitschrift fuer Kristallographie (149,1979-)'
_journal_page_first 216
_journal_page_last 222
_journal_volume 214
_journal_year 1999
_chemical_formula_sum 'Co3 Li2 O12 Se4'
_chemical_name_systematic 'Li2 Co3 (Se O3)4'
_space_group_IT_number 14
_symmetry_space_group_name_Hall '-P 2ybc'
_symmetry_space_group_name_H-M 'P 1 21/c 1'
_cell_angle_alpha 90
_cell_angle_beta 115.76
_cell_angle_gamma 90
_cell_formula_units_Z 2
_cell_length_a 8.095
_cell_length_b 9.236
_cell_length_c 7.781
_cell_volume 523.937
_citation_journal_id_ASTM ZEKRDZ
_cod_data_source_file Wildner_ZEKRDZ_1999_904.cif
_cod_data_source_block Co3Li2O12Se4
_cod_original_cell_volume 523.9369
_cod_database_code 8103516

loop_
_symmetry_equiv_pos_as_xyz
x,y,z
-x,y+1/2,-z+1/2
-x,-y,-z
x,-y-1/2,z-1/2

loop_
_atom_site_label
_atom_site_type_symbol
_atom_site_fract_x
_atom_site_fract_y
_atom_site_fract_z
_atom_site_occupancy
_atom_site_U_iso_or_equiv
Co2 Co+2 0.28973 0.4908 0.32379 1 0.0
Co1 Co+2 0 0 0 1 0.0
O2 O-2 0.1406 0.6068 0.0564 1 0.0
O3 O-2 0.1617 0.6354 0.422 1 0.0
Se1 Se+4 0.82611 0.31639 0.12151 1 0.0
Li1 Li+1 0.1029 0.1408 0.4202 1 0.0
O5 O-2 0.323 0.3354 0.1615 1 0.0
O6 O-2 0.4575 0.0985 0.0916 1 0.0
Se2 Se+4 0.40569 0.17253 0.26297 1 0.0
O1 O-2 0.036 0.3502 0.3094 1 0.0
O4 O-2 0.2152 0.0826 0.2368 1 0.0
